data_4068413
loop_
_publ_author_name
'Camadanli, Sebnem'
'Beck, Robert'
'Fl\"orke, Ulrich'
'Klein, Hans-Friedrich'

_publ_section_title
;
 C&#x2212;H Activation of Imines by Trimethylphosphine-Supported Iron
 Complexes and Their Reactivities
;
_journal_issue 7
_journal_name_full Organometallics
_journal_page_first 2300
_journal_paper_doi 10.1021/om800828j
_journal_volume 28
_journal_year 2009
_chemical_formula_moiety 'C23 H40 Fe N P3'
_chemical_formula_sum 'C23 H40 Fe N P3'
_chemical_formula_weight 479.32
_chemical_name_systematic
; 
 ? 
;
_space_group_IT_number 2
_symmetry_cell_setting triclinic
_symmetry_space_group_name_Hall '-P 1'
_symmetry_space_group_name_H-M 'P -1'
_atom_sites_solution_hydrogens difmap
_atom_sites_solution_primary direct
_atom_sites_solution_secondary difmap
_audit_creation_method SHELXL-97
_cell_angle_alpha 94.603(1)
_cell_angle_beta 90.404(1)
_cell_angle_gamma 93.928(1)
_cell_formula_units_Z 2
_cell_length_a 9.2537(4)
_cell_length_b 9.3794(4)
_cell_length_c 14.8576(6)
_cell_measurement_reflns_used 7370
_cell_measurement_temperature 298(2)
_cell_measurement_theta_max 28.26
_cell_measurement_theta_min 2.48
_cell_volume 1282.27(9)
_computing_cell_refinement 'SAINT (Bruker, 2002)'
_computing_data_collection 'SMART (Bruker, 2002)'
_computing_data_reduction 'SAINT (Bruker, 2002)'
_computing_molecular_graphics 'SHELXTL (Bruker, 2002)'
_computing_publication_material 'SHELXTL (Bruker, 2002)'
_computing_structure_refinement 'SHELXTL (Bruker, 2002)'
_computing_structure_solution 'SHELXTL (Bruker, 2002)'
_diffrn_ambient_temperature 298(2)
_diffrn_measured_fraction_theta_full 0.996
_diffrn_measured_fraction_theta_max 0.996
_diffrn_measurement_device_type 'CCD area detector'
_diffrn_measurement_method '\f and \w scans'
_diffrn_radiation_monochromator graphite
_diffrn_radiation_source 'sealed tube'
_diffrn_radiation_type MoK\a
_diffrn_radiation_wavelength 0.71073
_diffrn_reflns_av_R_equivalents 0.0194
_diffrn_reflns_av_sigmaI/netI 0.0257
_diffrn_reflns_limit_h_max 12
_diffrn_reflns_limit_h_min -12
_diffrn_reflns_limit_k_max 12
_diffrn_reflns_limit_k_min -12
_diffrn_reflns_limit_l_max 18
_diffrn_reflns_limit_l_min -19
_diffrn_reflns_number 16331
_diffrn_reflns_theta_full 28.24
_diffrn_reflns_theta_max 28.24
_diffrn_reflns_theta_min 2.18
_diffrn_standards_decay_% 0
_diffrn_standards_interval_time 430
_diffrn_standards_number 7371
_exptl_absorpt_coefficient_mu 0.784
_exptl_absorpt_correction_T_max 0.992
_exptl_absorpt_correction_T_min 0.805
_exptl_absorpt_correction_type multi-scan
_exptl_absorpt_process_details 'SADABS (Bruker, 2002)'
_exptl_crystal_colour black
_exptl_crystal_density_diffrn 1.241
_exptl_crystal_density_meas 0
_exptl_crystal_density_method 'not measured'
_exptl_crystal_description prism
_exptl_crystal_F_000 512
_exptl_crystal_size_max 0.45
_exptl_crystal_size_mid 0.30
_exptl_crystal_size_min 0.20
_refine_diff_density_max 0.575
_refine_diff_density_min -0.205
_refine_diff_density_rms 0.062
_refine_ls_extinction_method none
_refine_ls_goodness_of_fit_ref 1.046
_refine_ls_hydrogen_treatment mixed
_refine_ls_matrix_type full
_refine_ls_number_parameters 267
_refine_ls_number_reflns 6316
_refine_ls_number_restraints 0
_refine_ls_restrained_S_all 1.046
_refine_ls_R_factor_all 0.0423
_refine_ls_R_factor_gt 0.0351
_refine_ls_shift/su_max 0.001
_refine_ls_shift/su_mean 0.000
_refine_ls_structure_factor_coef Fsqd
_refine_ls_weighting_details 'calc w=1/[\s^2^(Fo^2^)+(0.0563P)^2^+0.1479P] where P=(Fo^2^+2Fc^2^)/3'
_refine_ls_weighting_scheme calc
_refine_ls_wR_factor_gt 0.0910
_refine_ls_wR_factor_ref 0.0950
_reflns_number_gt 5397
_reflns_number_total 6316
_reflns_threshold_expression >2sigma(I)
_cod_data_source_file om800828j_si_001.cif
_cod_data_source_block 3
_cod_depositor_comments
;
The following automatic conversions were performed:

'_symmetry_cell_setting' value 'Triclinic' changed to 'triclinic'
according to /home/saulius/struct/CIF-dictionaries/cif_core.dic
dictionary named 'cif_core.dic' version 2.4.2 from 2011-04-26.

Automatic conversion script
Id: cif_fix_values 1715 2011-07-08 13:25:40Z adriana 
;
_cod_original_sg_symbol_H-M P-1
_cod_database_code 4068413

loop_
_symmetry_equiv_pos_as_xyz
'x, y, z'
'-x, -y, -z'

loop_
_atom_site_label
_atom_site_type_symbol
_atom_site_fract_x
_atom_site_fract_y
_atom_site_fract_z
_atom_site_U_iso_or_equiv
_atom_site_adp_type
_atom_site_occupancy
_atom_site_symmetry_multiplicity
_atom_site_calc_flag
_atom_site_refinement_flags
Fe1 Fe 0.42983(2) 0.87189(2) 0.210016(15) 0.03216(8) Uani 1 1 d .
H1 H 0.486(2) 0.880(2) 0.1225(13) 0.053(5) Uiso 1 1 d .
P1 P 0.56332(6) 1.05301(5) 0.28059(4) 0.04536(13) Uani 1 1 d .
P2 P 0.60080(5) 0.72301(5) 0.20303(3) 0.03843(11) Uani 1 1 d .
P3 P 0.28606(5) 1.00430(5) 0.14234(4) 0.04460(13) Uani 1 1 d .
N1 N 0.33433(15) 0.84774(15) 0.32444(10) 0.0370(3) Uani 1 1 d .
H1A H 0.3613 0.9026 0.3716 0.044 Uiso 1 1 calc R
C1 C 0.28962(18) 0.70734(17) 0.17457(11) 0.0344(3) Uani 1 1 d .
C2 C 0.2609(2) 0.6256(2) 0.09147(12) 0.0444(4) Uani 1 1 d .
H2A H 0.3168 0.6470 0.0419 0.053 Uiso 1 1 calc R
C3 C 0.1537(2) 0.5153(2) 0.08039(14) 0.0514(5) Uani 1 1 d .
H3A H 0.1389 0.4655 0.0240 0.062 Uiso 1 1 calc R
C4 C 0.0680(2) 0.4778(2) 0.15212(16) 0.0533(5) Uani 1 1 d .
H4A H -0.0038 0.4034 0.1441 0.064 Uiso 1 1 calc R
C5 C 0.0906(2) 0.5518(2) 0.23496(14) 0.0454(4) Uani 1 1 d .
H5A H 0.0341 0.5275 0.2837 0.055 Uiso 1 1 calc R
C6 C 0.19914(18) 0.66415(17) 0.24619(11) 0.0356(3) Uani 1 1 d .
C7 C 0.22932(18) 0.74857(17) 0.33012(11) 0.0352(3) Uani 1 1 d .
C8 C 0.14849(19) 0.73019(18) 0.41514(11) 0.0375(3) Uani 1 1 d .
C9 C 0.0312(2) 0.8117(2) 0.43472(15) 0.0571(5) Uani 1 1 d .
H9A H 0.0037 0.8753 0.3939 0.069 Uiso 1 1 calc R
C10 C -0.0455(3) 0.8001(3) 0.51372(17) 0.0653(6) Uani 1 1 d .
H10A H -0.1247 0.8542 0.5255 0.078 Uiso 1 1 calc R
C11 C -0.0034(2) 0.7077(2) 0.57467(14) 0.0551(5) Uani 1 1 d .
H11A H -0.0534 0.7001 0.6283 0.066 Uiso 1 1 calc R
C12 C 0.1120(2) 0.6271(2) 0.55631(13) 0.0494(4) Uani 1 1 d .
H12A H 0.1396 0.5650 0.5980 0.059 Uiso 1 1 calc R
C13 C 0.1892(2) 0.63569(19) 0.47663(12) 0.0405(4) Uani 1 1 d .
C14 C 0.3139(3) 0.5443(3) 0.45819(18) 0.0671(6) Uani 1 1 d .
H14A H 0.3031 0.4962 0.3988 0.101 Uiso 1 1 calc R
H14B H 0.3156 0.4745 0.5020 0.101 Uiso 1 1 calc R
H14C H 0.4028 0.6035 0.4620 0.101 Uiso 1 1 calc R
C15 C 0.7005(3) 1.1643(2) 0.22428(18) 0.0658(6) Uani 1 1 d .
H15A H 0.6551 1.2106 0.1773 0.099 Uiso 1 1 calc R
H15B H 0.7726 1.1049 0.1986 0.099 Uiso 1 1 calc R
H15C H 0.7454 1.2355 0.2675 0.099 Uiso 1 1 calc R
C16 C 0.4645(3) 1.1960(3) 0.33990(19) 0.0752(7) Uani 1 1 d .
H16A H 0.5324 1.2660 0.3702 0.113 Uiso 1 1 calc R
H16B H 0.4010 1.1553 0.3834 0.113 Uiso 1 1 calc R
H16C H 0.4085 1.2410 0.2970 0.113 Uiso 1 1 calc R
C17 C 0.6685(3) 1.0092(3) 0.37939(17) 0.0695(7) Uani 1 1 d .
H17A H 0.7431 0.9480 0.3598 0.104 Uiso 1 1 calc R
H17B H 0.6054 0.9609 0.4199 0.104 Uiso 1 1 calc R
H17C H 0.7118 1.0959 0.4099 0.104 Uiso 1 1 calc R
C18 C 0.7861(2) 0.7920(2) 0.17991(18) 0.0613(6) Uani 1 1 d .
H18A H 0.8200 0.8602 0.2284 0.092 Uiso 1 1 calc R
H18B H 0.7869 0.8377 0.1244 0.092 Uiso 1 1 calc R
H18C H 0.8484 0.7140 0.1749 0.092 Uiso 1 1 calc R
C19 C 0.6335(3) 0.6220(3) 0.30083(17) 0.0684(6) Uani 1 1 d .
H19A H 0.7145 0.5649 0.2892 0.103 Uiso 1 1 calc R
H19B H 0.5490 0.5607 0.3115 0.103 Uiso 1 1 calc R
H19C H 0.6541 0.6876 0.3530 0.103 Uiso 1 1 calc R
C20 C 0.5896(2) 0.5728(2) 0.11643(16) 0.0591(5) Uani 1 1 d .
H20A H 0.5852 0.6087 0.0578 0.089 Uiso 1 1 calc R
H20B H 0.5041 0.5120 0.1254 0.089 Uiso 1 1 calc R
H20C H 0.6736 0.5189 0.1206 0.089 Uiso 1 1 calc R
C21 C 0.1951(3) 0.9311(3) 0.03757(19) 0.0811(8) Uani 1 1 d .
H21A H 0.1286 0.8521 0.0498 0.122 Uiso 1 1 calc R
H21B H 0.2658 0.8986 -0.0049 0.122 Uiso 1 1 calc R
H21C H 0.1431 1.0042 0.0127 0.122 Uiso 1 1 calc R
C22 C 0.1272(3) 1.0607(3) 0.2054(2) 0.0764(8) Uani 1 1 d .
H22A H 0.0688 1.1132 0.1679 0.115 Uiso 1 1 calc R
H22B H 0.1584 1.1206 0.2583 0.115 Uiso 1 1 calc R
H22C H 0.0713 0.9776 0.2229 0.115 Uiso 1 1 calc R
C23 C 0.3588(3) 1.1740(3) 0.1020(2) 0.0748(8) Uani 1 1 d .
H23A H 0.2826 1.2197 0.0740 0.112 Uiso 1 1 calc R
H23B H 0.4334 1.1555 0.0588 0.112 Uiso 1 1 calc R
H23C H 0.3988 1.2356 0.1521 0.112 Uiso 1 1 calc R

loop_
_atom_site_aniso_label
_atom_site_aniso_U_11
_atom_site_aniso_U_22
_atom_site_aniso_U_33
_atom_site_aniso_U_23
_atom_site_aniso_U_13
_atom_site_aniso_U_12
Fe1 0.03244(13) 0.03206(13) 0.03242(14) 0.00441(9) 0.00204(9) 0.00327(9)
P1 0.0470(3) 0.0382(2) 0.0490(3) -0.0017(2) 0.0035(2) -0.00481(19)
P2 0.0367(2) 0.0376(2) 0.0422(3) 0.00688(18) 0.00140(18) 0.00683(17)
P3 0.0401(2) 0.0463(3) 0.0508(3) 0.0167(2) 0.0060(2) 0.01224(19)
N1 0.0400(7) 0.0383(7) 0.0320(7) 0.0009(5) 0.0006(6) -0.0005(6)
C1 0.0333(8) 0.0359(8) 0.0346(8) 0.0041(6) -0.0013(6) 0.0049(6)
C2 0.0446(10) 0.0519(10) 0.0362(9) -0.0013(8) -0.0010(7) 0.0049(8)
C3 0.0492(11) 0.0531(11) 0.0494(11) -0.0120(9) -0.0103(9) 0.0041(9)
C4 0.0469(11) 0.0429(10) 0.0674(14) -0.0042(9) -0.0073(9) -0.0052(8)
C5 0.0419(9) 0.0428(9) 0.0517(11) 0.0078(8) 0.0022(8) -0.0013(7)
C6 0.0360(8) 0.0346(8) 0.0366(8) 0.0045(6) -0.0009(7) 0.0042(6)
C7 0.0369(8) 0.0363(8) 0.0334(8) 0.0068(6) 0.0023(6) 0.0042(6)
C8 0.0387(8) 0.0396(8) 0.0338(8) 0.0036(6) 0.0016(7) -0.0006(7)
C9 0.0590(12) 0.0635(12) 0.0539(12) 0.0196(10) 0.0141(10) 0.0221(10)
C10 0.0624(13) 0.0716(14) 0.0651(14) 0.0100(11) 0.0269(11) 0.0208(11)
C11 0.0634(13) 0.0587(12) 0.0420(11) 0.0020(9) 0.0171(9) -0.0035(10)
C12 0.0596(12) 0.0514(10) 0.0372(10) 0.0095(8) 0.0034(8) -0.0030(9)
C13 0.0423(9) 0.0414(9) 0.0377(9) 0.0061(7) 0.0003(7) -0.0006(7)
C14 0.0665(15) 0.0755(15) 0.0653(15) 0.0253(12) 0.0118(12) 0.0239(12)
C15 0.0604(13) 0.0553(12) 0.0789(16) 0.0050(11) 0.0094(12) -0.0167(10)
C16 0.0879(18) 0.0529(12) 0.0803(18) -0.0195(12) 0.0152(14) 0.0010(12)
C17 0.0767(16) 0.0693(14) 0.0587(14) -0.0018(11) -0.0208(12) -0.0114(12)
C18 0.0383(10) 0.0621(13) 0.0852(17) 0.0129(12) 0.0063(10) 0.0069(9)
C19 0.0785(16) 0.0685(14) 0.0649(15) 0.0284(12) 0.0034(12) 0.0255(12)
C20 0.0580(12) 0.0515(11) 0.0672(14) -0.0104(10) 0.0023(10) 0.0170(9)
C21 0.090(2) 0.0901(19) 0.0674(16) 0.0180(14) -0.0294(14) 0.0271(15)
C22 0.0533(13) 0.0859(17) 0.097(2) 0.0250(15) 0.0239(13) 0.0286(12)
C23 0.0725(16) 0.0626(14) 0.097(2) 0.0467(14) 0.0122(14) 0.0142(12)

loop_
_atom_type_symbol
_atom_type_description
_atom_type_scat_dispersion_real
_atom_type_scat_dispersion_imag
_atom_type_scat_source
C C 0.0033 0.0016 'International Tables Vol C Tables 4.2.6.8 and 6.1.1.4'
H H 0.0000 0.0000 'International Tables Vol C Tables 4.2.6.8 and 6.1.1.4'
N N 0.0061 0.0033 'International Tables Vol C Tables 4.2.6.8 and 6.1.1.4'
P P 0.1023 0.0942 'International Tables Vol C Tables 4.2.6.8 and 6.1.1.4'
Fe Fe 0.3463 0.8444 'International Tables Vol C Tables 4.2.6.8 and 6.1.1.4'

loop_
_geom_angle_atom_site_label_1
_geom_angle_atom_site_label_2
_geom_angle_atom_site_label_3
_geom_angle
N1 Fe1 C1 79.52(6)
N1 Fe1 P3 102.82(5)
C1 Fe1 P3 87.04(5)
N1 Fe1 P2 105.75(5)
C1 Fe1 P2 88.23(5)
P3 Fe1 P2 149.64(2)
N1 Fe1 P1 87.25(4)
C1 Fe1 P1 166.77(5)
P3 Fe1 P1 95.79(2)
P2 Fe1 P1 95.61(2)
C15 P1 C16 99.29(12)
C15 P1 C17 100.43(12)
C16 P1 C17 96.56(13)
C15 P1 Fe1 123.55(9)
C16 P1 Fe1 116.60(9)
C17 P1 Fe1 115.78(8)
C20 P2 C19 98.15(12)
C20 P2 C18 97.44(11)
C19 P2 C18 100.51(12)
C20 P2 Fe1 119.13(8)
C19 P2 Fe1 118.78(8)
C18 P2 Fe1 118.56(7)
C21 P3 C23 97.44(15)
C21 P3 C22 98.85(14)
C23 P3 C22 101.66(13)
C21 P3 Fe1 118.93(9)
C23 P3 Fe1 119.42(9)
C22 P3 Fe1 116.68(9)
C7 N1 Fe1 120.33(12)
C2 C1 C6 113.76(15)
C2 C1 Fe1 132.27(13)
C6 C1 Fe1 113.97(12)
C3 C2 C1 123.11(18)
C2 C3 C4 120.95(18)
C5 C4 C3 119.11(18)
C4 C5 C6 119.98(18)
C5 C6 C1 123.09(16)
C5 C6 C7 123.81(16)
C1 C6 C7 113.09(14)
N1 C7 C6 113.08(15)
N1 C7 C8 122.31(15)
C6 C7 C8 124.60(15)
C9 C8 C13 118.96(17)
C9 C8 C7 119.30(16)
C13 C8 C7 121.73(16)
C10 C9 C8 121.3(2)
C11 C10 C9 119.4(2)
C12 C11 C10 119.93(19)
C11 C12 C13 121.55(19)
C8 C13 C12 118.89(18)
C8 C13 C14 121.01(17)
C12 C13 C14 120.11(18)

loop_
_geom_bond_atom_site_label_1
_geom_bond_atom_site_label_2
_geom_bond_distance
Fe1 N1 1.9438(14)
Fe1 C1 1.9820(17)
Fe1 P3 2.1751(5)
Fe1 P2 2.1784(5)
Fe1 P1 2.2180(5)
P1 C15 1.837(2)
P1 C16 1.844(2)
P1 C17 1.845(3)
P2 C20 1.827(2)
P2 C19 1.831(2)
P2 C18 1.835(2)
P3 C21 1.826(3)
P3 C23 1.832(2)
P3 C22 1.834(2)
N1 C7 1.306(2)
C1 C2 1.414(2)
C1 C6 1.426(2)
C2 C3 1.382(3)
C3 C4 1.387(3)
C4 C5 1.371(3)
C5 C6 1.404(2)
C6 C7 1.437(2)
C7 C8 1.488(2)
C8 C9 1.389(3)
C8 C13 1.390(2)
C9 C10 1.384(3)
C10 C11 1.374(3)
C11 C12 1.367(3)
C12 C13 1.392(3)
C13 C14 1.498(3)

loop_
_geom_torsion_atom_site_label_1
_geom_torsion_atom_site_label_2
_geom_torsion_atom_site_label_3
_geom_torsion_atom_site_label_4
_geom_torsion
N1 Fe1 P1 C15 -178.15(11)
C1 Fe1 P1 C15 -177.4(2)
P3 Fe1 P1 C15 -75.53(11)
P2 Fe1 P1 C15 76.28(11)
N1 Fe1 P1 C16 -54.88(12)
C1 Fe1 P1 C16 -54.1(2)
P3 Fe1 P1 C16 47.74(11)
P2 Fe1 P1 C16 -160.44(11)
N1 Fe1 P1 C17 57.69(11)
C1 Fe1 P1 C17 58.5(2)
P3 Fe1 P1 C17 160.31(10)
P2 Fe1 P1 C17 -47.88(11)
N1 Fe1 P2 C20 114.38(11)
C1 Fe1 P2 C20 35.78(11)
P3 Fe1 P2 C20 -45.31(11)
P1 Fe1 P2 C20 -156.91(10)
N1 Fe1 P2 C19 -5.05(12)
C1 Fe1 P2 C19 -83.65(12)
P3 Fe1 P2 C19 -164.73(11)
P1 Fe1 P2 C19 83.66(11)
N1 Fe1 P2 C18 -127.46(11)
C1 Fe1 P2 C18 153.95(11)
P3 Fe1 P2 C18 72.86(11)
P1 Fe1 P2 C18 -38.75(10)
N1 Fe1 P3 C21 -116.57(13)
C1 Fe1 P3 C21 -38.02(14)
P2 Fe1 P3 C21 43.38(13)
P1 Fe1 P3 C21 154.94(13)
N1 Fe1 P3 C23 124.63(12)
C1 Fe1 P3 C23 -156.82(13)
P2 Fe1 P3 C23 -75.41(13)
P1 Fe1 P3 C23 36.15(12)
N1 Fe1 P3 C22 1.75(12)
C1 Fe1 P3 C22 80.30(12)
P2 Fe1 P3 C22 161.70(12)
P1 Fe1 P3 C22 -86.74(11)
C1 Fe1 N1 C7 -1.21(13)
P3 Fe1 N1 C7 83.29(13)
P2 Fe1 N1 C7 -86.34(13)
P1 Fe1 N1 C7 178.61(13)
N1 Fe1 C1 C2 179.97(18)
P3 Fe1 C1 C2 76.34(17)
P2 Fe1 C1 C2 -73.66(17)
P1 Fe1 C1 C2 179.17(14)
N1 Fe1 C1 C6 0.88(11)
P3 Fe1 C1 C6 -102.74(12)
P2 Fe1 C1 C6 107.25(12)
P1 Fe1 C1 C6 0.1(3)
C6 C1 C2 C3 0.8(3)
Fe1 C1 C2 C3 -178.26(14)
C1 C2 C3 C4 -0.6(3)
C2 C3 C4 C5 0.0(3)
C3 C4 C5 C6 0.2(3)
C4 C5 C6 C1 0.1(3)
C4 C5 C6 C7 179.23(18)
C2 C1 C6 C5 -0.6(2)
Fe1 C1 C6 C5 178.67(13)
C2 C1 C6 C7 -179.80(15)
Fe1 C1 C6 C7 -0.54(18)
Fe1 N1 C7 C6 1.2(2)
Fe1 N1 C7 C8 -177.18(12)
C5 C6 C7 N1 -179.59(15)
C1 C6 C7 N1 -0.4(2)
C5 C6 C7 C8 -1.2(3)
C1 C6 C7 C8 177.97(15)
N1 C7 C8 C9 85.5(2)
C6 C7 C8 C9 -92.7(2)
N1 C7 C8 C13 -93.1(2)
C6 C7 C8 C13 88.7(2)
C13 C8 C9 C10 -0.2(3)
C7 C8 C9 C10 -178.8(2)
C8 C9 C10 C11 1.0(4)
C9 C10 C11 C12 -0.9(4)
C10 C11 C12 C13 -0.1(3)
C9 C8 C13 C12 -0.7(3)
C7 C8 C13 C12 177.84(17)
C9 C8 C13 C14 179.3(2)
C7 C8 C13 C14 -2.1(3)
C11 C12 C13 C8 0.9(3)
C11 C12 C13 C14 -179.2(2)
